data_1516149
loop_
_publ_author_name
'Zipfel, Hannes F.'
'Carreira, Erick M.'

_publ_section_title
;
 An efficient synthesis strategy to the core structure of
 6-5-6-5-6-membered epipolythiodiketopiperazines.
;
_journal_issue 11
_journal_name_full 'Organic letters'
_journal_page_first 2854
_journal_page_last 2857
_journal_paper_doi 10.1021/ol500990f
_journal_volume 16
_journal_year 2014
_chemical_absolute_configuration syn
_chemical_formula_moiety '0.5(C H2 Cl2), C32 H30 N2 O6'
_chemical_formula_sum 'C32.5 H31 Cl N2 O6'
_chemical_formula_weight 581.04
_chemical_name_systematic
(2R,4aS,7aR,9R,11aS,14aR)-7a,14a-bis(benzyloxy)-2,9-dihydroxy-1,7a,8,9,11a,14a-hexahydropyrazino[1,2-a:4,5-a']diindole-6,13(2H,4aH)-dione
_space_group_crystal_system monoclinic
_space_group_IT_number 5
_space_group_name_Hall 'C 2y'
_space_group_name_H-M_alt 'C 1 2 1'
_symmetry_cell_setting monoclinic
_symmetry_Int_Tables_number 5
_symmetry_space_group_name_Hall 'C 2y'
_symmetry_space_group_name_H-M 'C 1 2 1'
_atom_sites_solution_hydrogens geom
_atom_sites_solution_primary iterative
_audit_creation_date 2013-09-04
_audit_creation_method
;
  Olex2 1.2
  (compiled Apr 23 2013 17:59:47, GUI svn.r4466)
;
_cell_angle_alpha 90
_cell_angle_beta 93.976(3)
_cell_angle_gamma 90
_cell_formula_units_Z 8
_cell_length_a 43.265(2)
_cell_length_b 15.0547(7)
_cell_length_c 10.2366(4)
_cell_measurement_reflns_used 7869
_cell_measurement_temperature 100(2)
_cell_measurement_theta_max 66.07
_cell_measurement_theta_min 4.33
_cell_volume 6651.5(5)
_computing_cell_refinement 'Bruker SAINT'
_computing_data_collection 'Bruker APEX2'
_computing_data_reduction 'Bruker SAINT'
_computing_molecular_graphics
;
O. V. Dolomanov, L. J. Bourhis, R. J. Gildea, J. A. K. Howard and H. Puschmann,
OLEX2: a complete structure solution, refinement and analysis program.
J. Appl. Cryst. (2009). 42, 339-341.
;
_computing_publication_material
;
O. V. Dolomanov, L. J. Bourhis, R. J. Gildea, J. A. K. Howard and H. Puschmann,
OLEX2: a complete structure solution, refinement and analysis program.
J. Appl. Cryst. (2009). 42, 339-341.
;
_computing_structure_refinement 'SHELXL-97 (Sheldrick, 2008)'
_computing_structure_solution 'SHELXS-97 (Sheldrick, 2008)'
_diffrn_ambient_temperature 100.0(2)
_diffrn_detector 'Bruker APEX2 area detector'
_diffrn_detector_area_resol_mean 8.33
_diffrn_detector_type 'CCD area detector'
_diffrn_measured_fraction_theta_full 0.945
_diffrn_measured_fraction_theta_max 0.944
_diffrn_measurement_device 'kappa-stage diffractometer'
_diffrn_measurement_device_type 'Bruker Kappa Apex2 Duo'
_diffrn_measurement_method '\w and \f scans'
_diffrn_radiation_monochromator 'double mirror optics'
_diffrn_radiation_probe x-ray
_diffrn_radiation_type CuK\a
_diffrn_radiation_wavelength 1.54178
_diffrn_radiation_xray_symbol K-L~3~
_diffrn_reflns_av_R_equivalents 0.0481
_diffrn_reflns_av_unetI/netI 0.0686
_diffrn_reflns_Laue_measured_fraction_full 0.945
_diffrn_reflns_Laue_measured_fraction_max 0.944
_diffrn_reflns_limit_h_max 51
_diffrn_reflns_limit_h_min -50
_diffrn_reflns_limit_k_max 15
_diffrn_reflns_limit_k_min -17
_diffrn_reflns_limit_l_max 8
_diffrn_reflns_limit_l_min -12
_diffrn_reflns_number 19920
_diffrn_reflns_point_group_measured_fraction_full 0.727
_diffrn_reflns_point_group_measured_fraction_max 0.726
_diffrn_reflns_theta_full 67.679
_diffrn_reflns_theta_max 67.78
_diffrn_reflns_theta_min 4.33
_diffrn_source 'microfocus sealed X-ray tube'
_diffrn_source_type 'Incoatec I\ms'
_diffrn_standards_number 0
_exptl_absorpt_coefficient_mu 1.365
_exptl_absorpt_correction_T_max 0.8983
_exptl_absorpt_correction_T_min 0.6700
_exptl_absorpt_correction_type multi-scan
_exptl_absorpt_process_details
;
SADABS-2012/1 (Bruker,2012) was used for absorption correction.
wR2(int) was 0.1002 before and 0.0706 after correction.
The Ratio of minimum to maximum transmission is 0.7459.
The \l/2 correction factor is 0.0015.
;
_exptl_crystal_colour colourless
_exptl_crystal_colour_primary colourless
_exptl_crystal_density_diffrn 1.160
_exptl_crystal_description needle
_exptl_crystal_F_000 2440
_exptl_crystal_recrystallization_method 'Crystallized from CH2Cl2'
_exptl_crystal_size_max 0.26
_exptl_crystal_size_mid 0.08
_exptl_crystal_size_min 0.015
_refine_diff_density_max 0.524
_refine_diff_density_min -0.662
_refine_diff_density_rms 0.090
_refine_ls_abs_structure_details
;
 Flack x determined using 1934 quotients [(I+)-(I-)]/[(I+)+(I-)]
 (Parsons and Flack (2004), Acta Cryst. A60, s61).
;
_refine_ls_abs_structure_Flack 0.15(3)
_refine_ls_extinction_method none
_refine_ls_goodness_of_fit_ref 1.023
_refine_ls_hydrogen_treatment constr
_refine_ls_matrix_type full
_refine_ls_number_parameters 709
_refine_ls_number_reflns 8767
_refine_ls_number_restraints 1
_refine_ls_restrained_S_all 1.022
_refine_ls_R_factor_all 0.0869
_refine_ls_R_factor_gt 0.0773
_refine_ls_shift/su_max 0.000
_refine_ls_shift/su_mean 0.000
_refine_ls_structure_factor_coef Fsqd
_refine_ls_weighting_details
;
 w=1/[\s^2^(Fo^2^)+(0.1579P)^2^]
 where P=(Fo^2^+2Fc^2^)/3
;
_refine_ls_weighting_scheme calc
_refine_ls_wR_factor_gt 0.2051
_refine_ls_wR_factor_ref 0.2159
_reflns_Friedel_coverage 0.478
_reflns_Friedel_fraction_full 0.491
_reflns_Friedel_fraction_max 0.490
_reflns_number_gt 7143
_reflns_number_total 8767
_reflns_threshold_expression 'I > 2\s(I)'
_cod_data_source_file ol500990f_si_004.cif
_cod_data_source_block cu_ca250813_0m
_cod_depositor_comments
;
Adding full bibliography for 1516147--1516149.cif.

2019-08-17
Z value and formula fixed to values more according to usual
chemical conventions.                 miguel
;
_cod_original_formula_sum 'C65 H62 Cl2 N4 O12'
_cod_original_formula_weight 1162.08
_cod_original_formula_moiety 'C H2 Cl2, 2(C32 H30 N2 O6)'
_cod_original_formula_units_Z 4
_cod_original_sg_symbol_H-M 'C 2'
_cod_database_code 1516149
_olex2_refinement_description
;
1. Fixed Uiso
 At 1.2 times of:
  All C(H) groups, All C(H,H) groups
 At 1.5 times of:
  All O(H) groups
2. Uiso/Uaniso restraints and constraints
Uiso(C26B) = Uiso(C26A)
Uiso(C32B) = Uiso(C32A)
Uiso(C31B) = Uiso(C31A)
Uiso(C30B) = Uiso(C30A)
Uiso(C29A) = Uiso(C29B)
Uiso(C28A) = Uiso(C28B)
Uiso(C27B) = Uiso(C27A)
Uiso(O6A) = Uiso(O6B)
3. Others
 Sof(O6B)=Sof(C26B)=Sof(H26C)=Sof(H26D)=Sof(C27B)=Sof(C32B)=Sof(H32B)=
 Sof(C31B)=Sof(H31B)=Sof(C30B)=Sof(H30B)=Sof(C29B)=Sof(H29B)=Sof(C28B)=
 Sof(H28B)=1-FVAR(1)
 Sof(O6A)=Sof(C26A)=Sof(H26A)=Sof(H26B)=Sof(C32A)=Sof(H31A)=Sof(C27A)=
 Sof(C28A)=Sof(H27A)=Sof(C29A)=Sof(H28A)=Sof(C30A)=Sof(H29A)=Sof(C31A)=
 Sof(H30A)=FVAR(1)
4.a Ternary CH refined with riding coordinates:
 C7(H7), C10(H10), C12(H12), C16(H16), C7'(H7'), C10'(H10'), C12'(H12'),
 C16'(H16')
4.b Secondary CH2 refined with riding coordinates:
 C33(H33A,H33B), C11(H11C,H11D), C15(H15C,H15D), C19(H19C,H19D), C26(H26E,
 H26F), C11'(H11A,H11B), C15'(H15A,H15B), C19'(H19A,H19B), C26A(H26A,H26B),
 C26B(H26C,H26D)
4.c Aromatic/amide H refined with riding coordinates:
 C5(H5), C8(H8), C13(H13), C14(H14), C17(H17), C18(H18), C21(H21), C22(H22),
 C23(H23), C24(H24), C25(H25), C28(H28), C29(H29), C30(H30), C31(H31), C32(H32),
  C5'(H5'), C8'(H8'), C13'(H13'), C14'(H14'), C17'(H17'), C18'(H18'),
 C21'(H21'), C22'(H22'), C23'(H23'), C24'(H24'), C25'(H25'), C32B(H32B),
 C31B(H31B), C30B(H30B), C29B(H29B), C28B(H28B), C32A(H31A), C28A(H27A),
 C29A(H28A), C30A(H29A), C31A(H30A)
4.d Fitted hexagon refined as free rotating group:
 C27B(C32B,C31B,C30B,C29B,C28B), C32A(C27A,C28A,C29A,C30A,C31A)
4.e Tetrahedral OH refined with riding coordinates:
 O3(H3), O4(H4), O3'(H3'), O4'(H4')
;
_shelx_space_group_comment
;
The symmetry employed for this shelxl refinement is uniquely defined
by the following loop, which should always be used as a source of
symmetry information in preference to the above space-group names.
They are only intended as comments.
;
_shelxl_version_number 2012-9

loop_
_space_group_symop_operation_xyz
'x, y, z'
'-x, y, -z'
'x+1/2, y+1/2, z'
'-x+1/2, y+1/2, -z'

loop_
_atom_site_label
_atom_site_type_symbol
_atom_site_fract_x
_atom_site_fract_y
_atom_site_fract_z
_atom_site_U_iso_or_equiv
_atom_site_adp_type
_atom_site_occupancy
_atom_site_site_symmetry_order
_atom_site_calc_flag
_atom_site_refinement_flags_posn
_atom_site_refinement_flags_adp
_atom_site_refinement_flags_occupancy
_atom_site_disorder_assembly
_atom_site_disorder_group
Cl1 Cl 0.66590(7) 0.2360(4) 0.9328(5) 0.163(2) Uani 1 1 d . . . . .
Cl2 Cl 0.72909(10) 0.2759(4) 1.0113(5) 0.1658(19) Uani 1 1 d . . . . .
C33 C 0.7028(4) 0.1999(17) 0.932(2) 0.179(9) Uani 1 1 d . . . . .
H33A H 0.7082 0.1917 0.8400 0.215 Uiso 1 1 calc R U . . .
H33B H 0.7047 0.1416 0.9763 0.215 Uiso 1 1 calc R U . . .
O1 O 0.57708(11) 0.9017(2) 0.1638(4) 0.0466(9) Uani 1 1 d . . . . .
O2 O 0.61470(10) 0.6212(2) -0.1163(4) 0.0467(9) Uani 1 1 d . . . . .
O3 O 0.53158(11) 0.9226(3) -0.4843(4) 0.0545(10) Uani 1 1 d . . . . .
H3 H 0.5263 0.8798 -0.5335 0.082 Uiso 1 1 calc R U . . .
O4 O 0.53001(9) 0.5058(2) 0.3714(4) 0.0428(8) Uani 1 1 d . . . . .
H4 H 0.5407 0.4839 0.4351 0.064 Uiso 1 1 calc R U . . .
O5 O 0.63304(10) 0.9143(3) -0.2634(4) 0.0528(10) Uani 1 1 d . . . . .
O6 O 0.62811(9) 0.6444(3) 0.3985(4) 0.0486(10) Uani 1 1 d . . . . .
N1 N 0.59244(11) 0.7578(3) 0.1563(4) 0.0355(9) Uani 1 1 d . . . . .
N2 N 0.60152(12) 0.7664(3) -0.1042(4) 0.0401(10) Uani 1 1 d . . . . .
C1 C 0.58691(13) 0.8388(3) 0.1016(5) 0.0382(11) Uani 1 1 d . . . . .
C2 C 0.59288(13) 0.8437(3) -0.0377(5) 0.0346(11) Uani 1 1 d . . . . .
C3 C 0.60776(15) 0.6861(4) -0.0519(5) 0.0440(13) Uani 1 1 d . . . . .
C4 C 0.60376(12) 0.6824(3) 0.0883(5) 0.0365(11) Uani 1 1 d . . . . .
C5 C 0.59078(13) 0.9139(3) -0.1170(5) 0.0383(11) Uani 1 1 d . . . . .
H5 H 0.5838 0.9710 -0.0929 0.046 Uiso 1 1 calc R U . . .
C6 C 0.60101(16) 0.8897(4) -0.2505(5) 0.0477(14) Uani 1 1 d . . . . .
C7 C 0.60107(17) 0.7860(4) -0.2481(5) 0.0499(15) Uani 1 1 d . . . . .
H7 H 0.6202 0.7624 -0.2853 0.060 Uiso 1 1 calc R U . . .
C8 C 0.60880(13) 0.6149(4) 0.1723(5) 0.0423(12) Uani 1 1 d . . . . .
H8 H 0.6162 0.5580 0.1489 0.051 Uiso 1 1 calc R U . . .
C9 C 0.60135(13) 0.6403(3) 0.3071(5) 0.0401(12) Uani 1 1 d . . . . .
C10 C 0.58503(15) 0.7323(3) 0.2890(5) 0.0402(12) Uani 1 1 d . . . . .
H10 H 0.5950 0.7754 0.3533 0.048 Uiso 1 1 calc R U . . .
C11 C 0.58046(15) 0.9268(4) -0.3649(5) 0.0450(13) Uani 1 1 d . . . . .
H11C H 0.5796 0.9923 -0.3575 0.054 Uiso 1 1 calc R U . . .
H11D H 0.5897 0.9122 -0.4481 0.054 Uiso 1 1 calc R U . . .
C12 C 0.54824(15) 0.8901(4) -0.3685(5) 0.0455(13) Uani 1 1 d . . . . .
H12 H 0.5379 0.9108 -0.2896 0.055 Uiso 1 1 calc R U . . .
C13 C 0.54902(18) 0.7901(4) -0.3705(6) 0.0552(16) Uani 1 1 d . . . . .
H13 H 0.5321 0.7583 -0.4119 0.066 Uiso 1 1 calc R U . . .
C14 C 0.5730(2) 0.7455(4) -0.3155(5) 0.0572(18) Uani 1 1 d . . . . .
H14 H 0.5721 0.6825 -0.3195 0.069 Uiso 1 1 calc R U . . .
C15 C 0.58068(13) 0.5714(3) 0.3707(5) 0.0391(11) Uani 1 1 d . . . . .
H15C H 0.5904 0.5120 0.3667 0.047 Uiso 1 1 calc R U . . .
H15D H 0.5792 0.5868 0.4642 0.047 Uiso 1 1 calc R U . . .
C16 C 0.54855(12) 0.5679(3) 0.3035(5) 0.0357(11) Uani 1 1 d . . . . .
H16 H 0.5500 0.5473 0.2113 0.043 Uiso 1 1 calc R U . . .
C17 C 0.53438(12) 0.6581(4) 0.3023(5) 0.0372(11) Uani 1 1 d . . . . .
H17 H 0.5125 0.6627 0.3022 0.045 Uiso 1 1 calc R U . . .
C18 C 0.55092(15) 0.7323(4) 0.3014(5) 0.0427(12) Uani 1 1 d . . . . .
H18 H 0.5406 0.7876 0.3089 0.051 Uiso 1 1 calc R U . . .
C19 C 0.63978(18) 1.0057(5) -0.2512(12) 0.082(3) Uani 1 1 d . . . . .
H19C H 0.6336 1.0280 -0.1658 0.099 Uiso 1 1 calc R U . . .
H19D H 0.6281 1.0393 -0.3217 0.099 Uiso 1 1 calc R U . . .
C20 C 0.67327(18) 1.0179(6) -0.2609(8) 0.0687(19) Uani 1 1 d . . . . .
C21 C 0.6848(3) 1.0638(12) -0.3646(11) 0.130(5) Uani 1 1 d . . . . .
H21 H 0.6716 1.0863 -0.4349 0.156 Uiso 1 1 calc R U . . .
C22 C 0.7187(3) 1.0759(16) -0.3597(16) 0.147(7) Uani 1 1 d . . . . .
H22 H 0.7275 1.1172 -0.4169 0.176 Uiso 1 1 calc R U . . .
C23 C 0.7360(3) 1.0322(11) -0.2808(18) 0.125(5) Uani 1 1 d . . . . .
H23 H 0.7574 1.0279 -0.2951 0.150 Uiso 1 1 calc R U . . .
C24 C 0.7247(2) 0.9884(7) -0.1695(12) 0.093(3) Uani 1 1 d . . . . .
H24 H 0.7385 0.9656 -0.1016 0.111 Uiso 1 1 calc R U . . .
C25 C 0.6945(2) 0.9807(6) -0.1645(10) 0.079(2) Uani 1 1 d . . . . .
H25 H 0.6867 0.9491 -0.0936 0.095 Uiso 1 1 calc R U . . .
C26 C 0.65247(18) 0.6989(6) 0.3607(8) 0.073(2) Uani 1 1 d . . . . .
H26E H 0.6449 0.7600 0.3432 0.088 Uiso 1 1 calc R U . . .
H26F H 0.6609 0.6754 0.2800 0.088 Uiso 1 1 calc R U . . .
C27 C 0.67657(14) 0.6988(5) 0.4689(7) 0.0524(15) Uani 1 1 d . . . . .
C28 C 0.68015(17) 0.7645(5) 0.5563(10) 0.071(2) Uani 1 1 d . . . . .
H28 H 0.6671 0.8150 0.5451 0.085 Uiso 1 1 calc R U . . .
C29 C 0.7024(3) 0.7629(9) 0.6651(15) 0.115(4) Uani 1 1 d . . . . .
H29 H 0.7037 0.8095 0.7278 0.138 Uiso 1 1 calc R U . . .
C30 C 0.7218(2) 0.6918(9) 0.6753(11) 0.094(3) Uani 1 1 d . . . . .
H30 H 0.7387 0.6908 0.7399 0.113 Uiso 1 1 calc R U . . .
C31 C 0.7166(2) 0.6201(8) 0.5893(13) 0.098(3) Uani 1 1 d . . . . .
H31 H 0.7282 0.5671 0.6039 0.117 Uiso 1 1 calc R U . . .
C32 C 0.69593(17) 0.6247(6) 0.4885(8) 0.0675(18) Uani 1 1 d . . . . .
H32 H 0.6941 0.5767 0.4281 0.081 Uiso 1 1 calc R U . . .
O1' O 0.38606(12) 0.4030(3) -0.1738(4) 0.0565(12) Uani 1 1 d . . . . .
O2' O 0.42438(10) 0.1233(2) 0.1224(4) 0.0432(9) Uani 1 1 d . . . . .
O3' O 0.46760(8) 0.5238(2) 0.3650(3) 0.0391(8) Uani 1 1 d . . . . .
H3' H 0.4837 0.5390 0.3295 0.059 Uiso 1 1 calc R U . . .
O4' O 0.46840(13) 0.1060(3) -0.5040(4) 0.0606(12) Uani 1 1 d . . . . .
H4' H 0.4702 0.0505 -0.5017 0.091 Uiso 1 1 calc R U . . .
O5' O 0.37265(9) 0.3602(3) 0.3274(4) 0.0462(9) Uani 1 1 d . . . . .
O6A O 0.36816(18) 0.0953(6) -0.3275(8) 0.0412(12) Uiso 0.576(14) 1 d . . P A 1
O6B O 0.3723(3) 0.1083(8) -0.3591(12) 0.0412(12) Uiso 0.424(14) 1 d . . P A 2
N1' N 0.39986(13) 0.2585(3) -0.1563(4) 0.0424(11) Uani 1 1 d . . . . .
N2' N 0.41006(11) 0.2677(3) 0.1078(4) 0.0344(9) Uani 1 1 d . . . . .
C1' C 0.39402(15) 0.3396(4) -0.1069(5) 0.0423(13) Uani 1 1 d . . . . .
C2' C 0.39799(11) 0.3408(3) 0.0383(5) 0.0339(10) Uani 1 1 d . . . . .
C3' C 0.41502(12) 0.1858(3) 0.0581(5) 0.0329(10) Uani 1 1 d . . . . .
C4' C 0.40889(13) 0.1818(4) -0.0854(5) 0.0390(11) Uani 1 1 d . . . . .
C5' C 0.39233(12) 0.4085(3) 0.1175(5) 0.0375(11) Uani 1 1 d . . . . .
H5' H 0.3848 0.4652 0.0892 0.045 Uiso 1 1 calc R U . . .
C6' C 0.39958(11) 0.3819(3) 0.2583(5) 0.0332(10) Uani 1 1 d . . . . .
C7' C 0.41662(13) 0.2922(3) 0.2474(4) 0.0362(11) Uani 1 1 d . . . . .
H7' H 0.4075 0.2470 0.3051 0.043 Uiso 1 1 calc R U . . .
C8' C 0.41026(14) 0.1103(3) -0.1641(5) 0.0417(12) Uani 1 1 d . . . . .
H8' H 0.4166 0.0526 -0.1359 0.050 Uiso 1 1 calc R U . . .
C9' C 0.40023(15) 0.1353(3) -0.3034(5) 0.0442(13) Uani 1 1 d . . . . .
C10' C 0.40009(16) 0.2393(4) -0.3008(5) 0.0465(14) Uani 1 1 d . . . . .
H10' H 0.3807 0.2624 -0.3480 0.056 Uiso 1 1 calc R U . . .
C11' C 0.41890(13) 0.4524(4) 0.3353(5) 0.0387(11) Uani 1 1 d . . . . .
H11A H 0.4082 0.5104 0.3275 0.046 Uiso 1 1 calc R U . . .
H11B H 0.4210 0.4359 0.4290 0.046 Uiso 1 1 calc R U . . .
C12' C 0.45080(13) 0.4606(3) 0.2837(5) 0.0344(11) Uani 1 1 d . . . . .
H12' H 0.4488 0.4826 0.1914 0.041 Uiso 1 1 calc R U . . .
C13' C 0.46636(13) 0.3713(3) 0.2884(5) 0.0368(11) Uani 1 1 d . . . . .
H13' H 0.4883 0.3691 0.3029 0.044 Uiso 1 1 calc R U . . .
C14' C 0.45079(13) 0.2947(3) 0.2730(4) 0.0366(11) Uani 1 1 d . . . . .
H14' H 0.4620 0.2403 0.2786 0.044 Uiso 1 1 calc R U . . .
C15' C 0.42053(15) 0.0972(4) -0.4051(5) 0.0460(13) Uani 1 1 d . . . . .
H15A H 0.4217 0.0319 -0.3948 0.055 Uiso 1 1 calc R U . . .
H15B H 0.4109 0.1101 -0.4937 0.055 Uiso 1 1 calc R U . . .
C16' C 0.45294(17) 0.1353(4) -0.3932(6) 0.0499(14) Uani 1 1 d . . . . .
H16' H 0.4642 0.1130 -0.3111 0.060 Uiso 1 1 calc R U . . .
C17' C 0.45196(19) 0.2354(4) -0.3911(5) 0.0538(16) Uani 1 1 d . . . . .
H17' H 0.4695 0.2673 -0.4169 0.065 Uiso 1 1 calc R U . . .
C18' C 0.42806(19) 0.2804(4) -0.3554(5) 0.0558(18) Uani 1 1 d . . . . .
H18' H 0.4284 0.3431 -0.3646 0.067 Uiso 1 1 calc R U . . .
C19' C 0.34893(15) 0.4247(5) 0.3259(7) 0.0575(15) Uani 1 1 d . . . . .
H19A H 0.3379 0.4277 0.2380 0.069 Uiso 1 1 calc R U . . .
H19B H 0.3578 0.4839 0.3474 0.069 Uiso 1 1 calc R U . . .
C20' C 0.32666(14) 0.3972(5) 0.4282(8) 0.0606(17) Uani 1 1 d . . . . .
C21' C 0.33612(16) 0.4010(5) 0.5533(8) 0.0626(17) Uani 1 1 d . . . . .
H21' H 0.3562 0.4231 0.5797 0.075 Uiso 1 1 calc R U . . .
C22' C 0.31561(19) 0.3711(6) 0.6495(8) 0.071(2) Uani 1 1 d . . . . .
H22' H 0.3225 0.3721 0.7396 0.085 Uiso 1 1 calc R U . . .
C23' C 0.28688(19) 0.3417(8) 0.6143(12) 0.090(3) Uani 1 1 d . . . . .
H23' H 0.2735 0.3223 0.6782 0.109 Uiso 1 1 calc R U . . .
C24' C 0.2776(2) 0.3406(11) 0.4844(12) 0.115(4) Uani 1 1 d . . . . .
H24' H 0.2571 0.3218 0.4586 0.138 Uiso 1 1 calc R U . . .
C25' C 0.2978(2) 0.3672(10) 0.3838(10) 0.104(4) Uani 1 1 d . . . . .
H25' H 0.2915 0.3640 0.2931 0.125 Uiso 1 1 calc R U . . .
C26A C 0.3448(3) 0.1218(9) -0.2541(14) 0.054(2) Uiso 0.576(14) 1 d . . P A 1
H26A H 0.3320 0.1680 -0.3005 0.065 Uiso 0.576(14) 1 calc R U P A 1
H26B H 0.3532 0.1460 -0.1690 0.065 Uiso 0.576(14) 1 calc R U P A 1
C26B C 0.3474(4) 0.1327(13) -0.2943(19) 0.054(2) Uiso 0.424(14) 1 d . . P A 2
H26C H 0.3348 0.1744 -0.3505 0.065 Uiso 0.424(14) 1 calc R U P A 2
H26D H 0.3549 0.1656 -0.2145 0.065 Uiso 0.424(14) 1 calc R U P A 2
C27B C 0.3259(3) 0.0558(9) -0.2526(15) 0.0576(18) Uiso 0.424(14) 1 d G . P A 2
C32B C 0.3361(3) -0.0317(9) -0.2523(17) 0.074(3) Uiso 0.424(14) 1 d G . P A 2
H32B H 0.3562 -0.0453 -0.2791 0.088 Uiso 0.424(14) 1 calc R U P A 2
C31B C 0.3170(4) -0.0994(8) -0.2128(19) 0.079(3) Uiso 0.424(14) 1 d G . P A 2
H31B H 0.3240 -0.1593 -0.2126 0.095 Uiso 0.424(14) 1 calc R U P A 2
C30B C 0.2877(3) -0.0796(11) -0.1736(18) 0.104(4) Uiso 0.424(14) 1 d G . P A 2
H30B H 0.2747 -0.1259 -0.1466 0.124 Uiso 0.424(14) 1 calc R U P A 2
C29B C 0.2775(3) 0.0079(13) -0.174(2) 0.101(4) Uiso 0.424(14) 1 d G . P A 2
H29B H 0.2574 0.0214 -0.1472 0.122 Uiso 0.424(14) 1 calc R U P A 2
C28B C 0.2966(4) 0.0756(10) -0.2135(19) 0.099(4) Uiso 0.424(14) 1 d G . P A 2
H28B H 0.2896 0.1354 -0.2137 0.118 Uiso 0.424(14) 1 calc R U P A 2
C32A C 0.34187(19) -0.0338(7) -0.1892(14) 0.074(3) Uiso 0.576(14) 1 d G . P A 1
H31A H 0.3639 -0.0352 -0.1805 0.088 Uiso 0.576(14) 1 calc R U P A 1
C27A C 0.3266(2) 0.0425(6) -0.2349(11) 0.0576(18) Uiso 0.576(14) 1 d G . P A 1
C28A C 0.2944(2) 0.0445(8) -0.2476(14) 0.099(4) Uiso 0.576(14) 1 d G . P A 1
H27A H 0.2840 0.0966 -0.2789 0.118 Uiso 0.576(14) 1 calc R U P A 1
C29A C 0.27750(19) -0.0297(11) -0.2146(15) 0.101(4) Uiso 0.576(14) 1 d G . P A 1
H28A H 0.2555 -0.0283 -0.2233 0.122 Uiso 0.576(14) 1 calc R U P A 1
C30A C 0.2928(3) -0.1060(8) -0.1689(13) 0.104(4) Uiso 0.576(14) 1 d G . P A 1
H29A H 0.2812 -0.1567 -0.1463 0.124 Uiso 0.576(14) 1 calc R U P A 1
C31A C 0.3250(3) -0.1081(6) -0.1562(14) 0.079(3) Uiso 0.576(14) 1 d G . P A 1
H30A H 0.3354 -0.1602 -0.1249 0.095 Uiso 0.576(14) 1 calc R U P A 1

loop_
_atom_site_aniso_label
_atom_site_aniso_U_11
_atom_site_aniso_U_22
_atom_site_aniso_U_33
_atom_site_aniso_U_23
_atom_site_aniso_U_13
_atom_site_aniso_U_12
Cl1 0.0775(15) 0.215(5) 0.199(4) 0.100(4) 0.036(2) 0.042(2)
Cl2 0.126(3) 0.205(5) 0.163(4) -0.009(3) -0.018(3) -0.054(3)
C33 0.114(10) 0.25(2) 0.176(15) -0.108(16) 0.022(10) -0.073(13)
O1 0.082(3) 0.0198(18) 0.0394(19) 0.0002(14) 0.0120(19) -0.0024(17)
O2 0.078(3) 0.0206(17) 0.0438(19) 0.0090(15) 0.0222(19) 0.0092(17)
O3 0.074(3) 0.051(2) 0.037(2) 0.0171(18) -0.0007(19) 0.000(2)
O4 0.051(2) 0.0318(19) 0.047(2) 0.0021(16) 0.0139(16) -0.0053(16)
O5 0.066(2) 0.038(2) 0.055(2) 0.0164(18) 0.013(2) 0.0057(19)
O6 0.0460(19) 0.055(2) 0.044(2) 0.0201(18) -0.0056(16) -0.0108(18)
N1 0.058(2) 0.0193(19) 0.028(2) 0.0073(15) 0.0015(18) -0.0017(17)
N2 0.064(3) 0.024(2) 0.033(2) 0.0118(17) 0.0047(19) 0.0045(19)
C1 0.053(3) 0.018(2) 0.044(3) 0.011(2) 0.005(2) -0.006(2)
C2 0.054(3) 0.019(2) 0.030(2) 0.0017(19) 0.000(2) 0.003(2)
C3 0.073(4) 0.024(2) 0.036(3) 0.009(2) 0.009(3) -0.004(2)
C4 0.050(3) 0.021(2) 0.040(3) 0.007(2) 0.010(2) 0.003(2)
C5 0.059(3) 0.016(2) 0.040(3) 0.0089(19) 0.005(2) 0.001(2)
C6 0.086(4) 0.023(2) 0.035(3) 0.014(2) 0.010(3) 0.005(3)
C7 0.086(4) 0.031(3) 0.034(3) 0.021(2) 0.015(3) 0.013(3)
C8 0.054(3) 0.036(3) 0.038(3) 0.017(2) 0.008(2) 0.002(2)
C9 0.049(3) 0.028(3) 0.043(3) 0.018(2) -0.004(2) -0.002(2)
C10 0.077(4) 0.021(2) 0.022(2) 0.0080(18) 0.000(2) -0.002(2)
C11 0.073(4) 0.026(3) 0.035(3) 0.010(2) 0.002(2) 0.003(2)
C12 0.067(3) 0.035(3) 0.034(3) 0.009(2) 0.001(2) 0.004(3)
C13 0.094(5) 0.035(3) 0.035(3) 0.011(2) -0.005(3) -0.018(3)
C14 0.125(6) 0.024(3) 0.023(2) 0.006(2) 0.001(3) -0.001(3)
C15 0.053(3) 0.028(3) 0.036(3) 0.015(2) 0.001(2) 0.001(2)
C16 0.048(3) 0.029(2) 0.030(2) 0.0026(19) 0.002(2) -0.004(2)
C17 0.039(2) 0.035(3) 0.037(3) 0.002(2) 0.004(2) -0.001(2)
C18 0.068(3) 0.029(3) 0.032(3) 0.009(2) 0.006(2) 0.002(2)
C19 0.063(4) 0.044(4) 0.137(8) 0.030(5) -0.009(5) -0.004(3)
C20 0.064(4) 0.071(5) 0.071(4) 0.020(4) -0.002(3) -0.012(4)
C21 0.141(10) 0.176(14) 0.075(6) 0.058(8) 0.031(6) 0.036(10)
C22 0.082(7) 0.220(19) 0.142(11) 0.066(13) 0.033(7) -0.003(10)
C23 0.072(6) 0.126(11) 0.182(14) 0.026(10) 0.046(8) -0.017(6)
C24 0.078(5) 0.079(6) 0.118(8) -0.022(6) -0.012(5) 0.014(5)
C25 0.072(5) 0.073(5) 0.091(6) 0.010(4) 0.004(4) 0.007(4)
C26 0.068(4) 0.084(5) 0.067(4) 0.032(4) -0.008(4) -0.027(4)
C27 0.045(3) 0.054(4) 0.059(4) 0.003(3) 0.003(3) -0.018(3)
C28 0.054(3) 0.056(4) 0.104(6) -0.007(4) 0.016(4) -0.001(3)
C29 0.094(7) 0.103(8) 0.149(10) -0.053(8) 0.015(7) -0.032(7)
C30 0.070(5) 0.119(9) 0.091(6) 0.011(6) -0.014(5) -0.019(6)
C31 0.066(5) 0.084(7) 0.143(9) 0.032(7) 0.011(6) 0.029(5)
C32 0.060(4) 0.072(5) 0.070(4) -0.005(4) 0.003(3) 0.009(4)
O1' 0.097(3) 0.029(2) 0.042(2) -0.0162(17) -0.011(2) 0.018(2)
O2' 0.065(2) 0.0244(18) 0.0410(19) -0.0016(15) 0.0078(17) -0.0016(16)
O3' 0.0476(19) 0.0278(17) 0.0419(18) -0.0068(15) 0.0021(15) -0.0110(15)
O4' 0.100(3) 0.048(2) 0.0356(19) -0.0116(18) 0.017(2) 0.002(2)
O5' 0.052(2) 0.037(2) 0.051(2) -0.0093(17) 0.0159(18) -0.0076(17)
N1' 0.078(3) 0.0173(19) 0.031(2) -0.0090(16) -0.003(2) 0.0056(19)
N2' 0.057(2) 0.0219(19) 0.025(2) -0.0098(15) 0.0034(18) 0.0030(17)
C1' 0.069(4) 0.028(3) 0.029(2) -0.012(2) 0.000(2) 0.014(2)
C2' 0.040(2) 0.025(2) 0.037(3) -0.014(2) 0.004(2) 0.0030(19)
C3' 0.053(3) 0.018(2) 0.028(2) -0.0012(19) 0.006(2) -0.003(2)
C4' 0.056(3) 0.030(3) 0.031(2) -0.007(2) 0.006(2) 0.000(2)
C5' 0.049(3) 0.020(2) 0.044(3) -0.009(2) 0.001(2) 0.002(2)
C6' 0.040(2) 0.030(2) 0.030(2) -0.0109(19) 0.0101(19) -0.004(2)
C7' 0.060(3) 0.030(3) 0.019(2) -0.0053(19) 0.009(2) -0.006(2)
C8' 0.067(3) 0.021(2) 0.037(3) -0.006(2) 0.007(2) -0.001(2)
C9' 0.071(4) 0.025(3) 0.037(3) -0.011(2) 0.005(3) 0.008(2)
C10' 0.087(4) 0.026(3) 0.025(2) -0.015(2) -0.006(2) 0.013(3)
C11' 0.053(3) 0.032(3) 0.033(2) -0.009(2) 0.011(2) 0.003(2)
C12' 0.051(3) 0.031(2) 0.021(2) -0.0024(18) 0.006(2) -0.010(2)
C13' 0.052(3) 0.030(2) 0.030(2) -0.0015(19) 0.009(2) 0.007(2)
C14' 0.062(3) 0.030(2) 0.018(2) -0.0027(18) 0.002(2) 0.004(2)
C15' 0.073(4) 0.040(3) 0.025(2) -0.014(2) 0.004(2) 0.012(3)
C16' 0.082(4) 0.034(3) 0.034(3) -0.016(2) 0.006(3) -0.002(3)
C17' 0.109(5) 0.025(3) 0.029(3) -0.011(2) 0.020(3) -0.014(3)
C18' 0.117(6) 0.023(3) 0.026(2) 0.002(2) 0.002(3) -0.009(3)
C19' 0.049(3) 0.052(4) 0.072(4) -0.006(3) 0.011(3) 0.009(3)
C20' 0.042(3) 0.061(4) 0.081(5) -0.020(4) 0.016(3) -0.009(3)
C21' 0.055(3) 0.061(4) 0.073(4) -0.004(3) 0.015(3) 0.003(3)
C22' 0.080(5) 0.078(5) 0.057(4) -0.009(4) 0.023(3) 0.024(4)
C23' 0.052(4) 0.104(7) 0.118(8) -0.007(6) 0.030(5) 0.000(4)
C24' 0.058(4) 0.186(14) 0.102(8) -0.004(8) 0.020(5) -0.028(6)
C25' 0.067(5) 0.166(12) 0.081(6) -0.039(7) 0.020(4) -0.016(6)

loop_
_atom_type_symbol
_atom_type_description
_atom_type_scat_dispersion_real
_atom_type_scat_dispersion_imag
_atom_type_scat_source
C C 0.0181 0.0091 'International Tables Vol C Tables 4.2.6.8 and 6.1.1.4'
H H 0.0000 0.0000 'International Tables Vol C Tables 4.2.6.8 and 6.1.1.4'
Cl Cl 0.3639 0.7018 'International Tables Vol C Tables 4.2.6.8 and 6.1.1.4'
N N 0.0311 0.0180 'International Tables Vol C Tables 4.2.6.8 and 6.1.1.4'
O O 0.0492 0.0322 'International Tables Vol C Tables 4.2.6.8 and 6.1.1.4'

loop_
_geom_angle_atom_site_label_1
_geom_angle_atom_site_label_2
_geom_angle_atom_site_label_3
_geom_angle
Cl1 C33 Cl2 111.5(12)
Cl1 C33 H33A 109.3
Cl1 C33 H33B 109.3
Cl2 C33 H33A 109.3
Cl2 C33 H33B 109.3
H33A C33 H33B 108.0
C12 O3 H3 109.5
C16 O4 H4 109.5
C19 O5 C6 115.8(5)
C26 O6 C9 115.4(4)
C1 N1 C4 124.5(4)
C1 N1 C10 125.0(5)
C4 N1 C10 110.2(4)
C2 N2 C7 109.0(4)
C3 N2 C2 127.0(5)
C3 N2 C7 123.9(5)
O1 C1 N1 122.3(5)
O1 C1 C2 123.6(4)
N1 C1 C2 114.1(5)
N2 C2 C1 119.8(4)
C5 C2 N2 111.7(4)
C5 C2 C1 128.5(5)
O2 C3 N2 123.5(5)
O2 C3 C4 123.2(5)
N2 C3 C4 113.2(5)
N1 C4 C3 120.9(4)
C8 C4 N1 109.5(5)
C8 C4 C3 129.5(5)
C2 C5 H5 124.8
C2 C5 C6 110.4(4)
C6 C5 H5 124.8
O5 C6 C5 111.3(5)
O5 C6 C7 104.9(5)
O5 C6 C11 110.3(4)
C5 C6 C7 103.1(4)
C5 C6 C11 114.5(5)
C11 C6 C7 112.3(5)
N2 C7 C6 102.2(5)
N2 C7 H7 110.5
C6 C7 H7 110.5
C14 C7 N2 109.2(5)
C14 C7 C6 113.7(5)
C14 C7 H7 110.5
C4 C8 H8 124.3
C4 C8 C9 111.3(5)
C9 C8 H8 124.3
O6 C9 C8 113.4(5)
O6 C9 C10 112.1(4)
O6 C9 C15 102.6(4)
C8 C9 C10 104.1(4)
C8 C9 C15 112.8(5)
C15 C9 C10 112.1(5)
N1 C10 C9 102.5(4)
N1 C10 H10 109.1
N1 C10 C18 111.1(4)
C9 C10 H10 109.1
C18 C10 C9 115.6(4)
C18 C10 H10 109.1
C6 C11 H11C 109.2
C6 C11 H11D 109.2
H11C C11 H11D 107.9
C12 C11 C6 112.0(5)
C12 C11 H11C 109.2
C12 C11 H11D 109.2
O3 C12 C11 107.9(5)
O3 C12 H12 109.5
O3 C12 C13 110.0(5)
C11 C12 H12 109.5
C11 C12 C13 110.3(5)
C13 C12 H12 109.5
C12 C13 H13 119.4
C14 C13 C12 121.1(6)
C14 C13 H13 119.4
C7 C14 H14 117.3
C13 C14 C7 125.5(5)
C13 C14 H14 117.3
C9 C15 H15C 109.2
C9 C15 H15D 109.2
H15C C15 H15D 107.9
C16 C15 C9 111.9(4)
C16 C15 H15C 109.2
C16 C15 H15D 109.2
O4 C16 C15 109.2(4)
O4 C16 H16 109.1
O4 C16 C17 110.7(4)
C15 C16 H16 109.1
C17 C16 C15 109.7(4)
C17 C16 H16 109.1
C16 C17 H17 118.5
C18 C17 C16 123.1(5)
C18 C17 H17 118.5
C10 C18 H18 118.7
C17 C18 C10 122.5(5)
C17 C18 H18 118.7
O5 C19 H19C 110.0
O5 C19 H19D 110.0
O5 C19 C20 108.3(7)
H19C C19 H19D 108.4
C20 C19 H19C 110.0
C20 C19 H19D 110.0
C21 C20 C19 121.4(9)
C21 C20 C25 118.6(9)
C25 C20 C19 120.0(8)
C20 C21 H21 121.8
C20 C21 C22 116.4(11)
C22 C21 H21 121.8
C21 C22 H22 119.8
C23 C22 C21 120.3(14)
C23 C22 H22 119.8
C22 C23 H23 118.8
C22 C23 C24 122.4(11)
C24 C23 H23 118.8
C23 C24 H24 121.1
C25 C24 C23 117.8(11)
C25 C24 H24 121.1
C20 C25 H25 118.8
C24 C25 C20 122.5(10)
C24 C25 H25 118.8
O6 C26 H26E 110.3
O6 C26 H26F 110.3
O6 C26 C27 107.3(5)
H26E C26 H26F 108.5
C27 C26 H26E 110.3
C27 C26 H26F 110.3
C28 C27 C26 123.2(8)
C28 C27 C32 117.0(7)
C32 C27 C26 119.7(7)
C27 C28 H28 118.2
C27 C28 C29 123.6(9)
C29 C28 H28 118.2
C28 C29 H29 121.5
C30 C29 C28 117.0(10)
C30 C29 H29 121.5
C29 C30 H30 120.4
C29 C30 C31 119.2(9)
C31 C30 H30 120.4
C30 C31 H31 119.3
C32 C31 C30 121.4(9)
C32 C31 H31 119.3
C27 C32 H32 119.4
C31 C32 C27 121.3(8)
C31 C32 H32 119.4
C12' O3' H3' 109.5
C16' O4' H4' 109.5
C19' O5' C6' 116.7(5)
C26A O6A C9' 120.0(8)
C26B O6B C9' 115.2(11)
C1' N1' C4' 126.9(4)
C1' N1' C10' 123.7(4)
C4' N1' C10' 109.2(4)
C2' N2' C7' 109.6(4)
C3' N2' C2' 126.2(4)
C3' N2' C7' 124.3(4)
O1' C1' N1' 123.6(5)
O1' C1' C2' 124.4(5)
N1' C1' C2' 112.0(5)
N2' C2' C1' 121.0(4)
C5' C2' N2' 111.8(5)
C5' C2' C1' 127.1(5)
O2' C3' N2' 124.2(4)
O2' C3' C4' 122.9(5)
N2' C3' C4' 112.9(4)
N1' C4' C3' 120.4(5)
C8' C4' N1' 111.7(5)
C8' C4' C3' 127.9(5)
C2' C5' H5' 125.0
C2' C5' C6' 110.0(5)
C6' C5' H5' 125.0
O5' C6' C5' 114.1(4)
O5' C6' C7' 104.1(4)
O5' C6' C11' 109.6(4)
C5' C6' C7' 103.4(4)
C5' C6' C11' 112.1(4)
C11' C6' C7' 113.3(4)
N2' C7' C6' 103.1(4)
N2' C7' H7' 110.0
C6' C7' H7' 110.0
C14' C7' N2' 107.3(4)
C14' C7' C6' 116.1(4)
C14' C7' H7' 110.0
C4' C8' H8' 125.0
C4' C8' C9' 110.1(5)
C9' C8' H8' 125.0
O6A C9' C10' 113.3(5)
O6A C9' C15' 107.7(5)
O6B C9' C8' 120.6(8)
O6B C9' C10' 107.5(7)
O6B C9' C15' 97.9(6)
C8' C9' O6A 104.7(6)
C8' C9' C10' 103.6(4)
C8' C9' C15' 114.3(5)
C15' C9' C10' 113.1(5)
N1' C10' C9' 102.1(4)
N1' C10' H10' 110.2
C9' C10' H10' 110.2
C18' C10' N1' 110.3(5)
C18' C10' C9' 113.7(5)
C18' C10' H10' 110.2
C6' C11' H11A 109.5
C6' C11' H11B 109.5
H11A C11' H11B 108.1
C12' C11' C6' 110.7(4)
C12' C11' H11A 109.5
C12' C11' H11B 109.5
O3' C12' C11' 106.8(4)
O3' C12' H12' 109.6
O3' C12' C13' 111.6(4)
C11' C12' H12' 109.6
C13' C12' C11' 109.5(4)
C13' C12' H12' 109.6
C12' C13' H13' 118.5
C14' C13' C12' 123.1(5)
C14' C13' H13' 118.5
C7' C14' H14' 119.0
C13' C14' C7' 121.9(5)
C13' C14' H14' 119.0
C9' C15' H15A 109.2
C9' C15' H15B 109.2
H15A C15' H15B 107.9
C16' C15' C9' 112.2(4)
C16' C15' H15A 109.2
C16' C15' H15B 109.2
O4' C16' C15' 107.6(4)
O4' C16' H16' 109.6
O4' C16' C17' 109.6(5)
C15' C16' H16' 109.6
C17' C16' C15' 110.7(6)
C17' C16' H16' 109.6
C16' C17' H17' 118.5
C18' C17' C16' 122.9(6)
C18' C17' H17' 118.5
C10' C18' H18' 117.8
C17' C18' C10' 124.3(5)
C17' C18' H18' 117.8
O5' C19' H19A 110.2
O5' C19' H19B 110.2
O5' C19' C20' 107.3(6)
H19A C19' H19B 108.5
C20' C19' H19A 110.2
C20' C19' H19B 110.2
C21' C20' C19' 119.1(6)
C21' C20' C25' 123.3(8)
C25' C20' C19' 117.6(8)
C20' C21' H21' 120.5
C20' C21' C22' 119.0(7)
C22' C21' H21' 120.5
C21' C22' H22' 119.3
C23' C22' C21' 121.4(8)
C23' C22' H22' 119.3
C22' C23' H23' 121.0
C22' C23' C24' 118.0(9)
C24' C23' H23' 121.0
C23' C24' H24' 118.7
C23' C24' C25' 122.6(9)
C25' C24' H24' 118.7
C20' C25' C24' 115.7(9)
C20' C25' H25' 122.2
C24' C25' H25' 122.2
O6A C26A H26A 110.7
O6A C26A H26B 110.7
O6A C26A C27A 105.4(11)
H26A C26A H26B 108.8
C27A C26A H26A 110.7
C27A C26A H26B 110.7
O6B C26B H26C 108.2
O6B C26B H26D 108.2
O6B C26B C27B 116.2(15)
H26C C26B H26D 107.4
C27B C26B H26C 108.2
C27B C26B H26D 108.2
C32B C27B C26B 120.5(11)
C32B C27B C28B 120.0
C28B C27B C26B 119.5(11)
C27B C32B H32B 120.0
C27B C32B C31B 120.0
C31B C32B H32B 120.0
C32B C31B H31B 120.0
C30B C31B C32B 120.0
C30B C31B H31B 120.0
C31B C30B H30B 120.0
C31B C30B C29B 120.0
C29B C30B H30B 120.0
C30B C29B H29B 120.0
C28B C29B C30B 120.0
C28B C29B H29B 120.0
C27B C28B H28B 120.0
C29B C28B C27B 120.0
C29B C28B H28B 120.0
C27A C32A H31A 120.0
C27A C32A C31A 120.0
C31A C32A H31A 120.0
C32A C27A C26A 118.4(8)
C32A C27A C28A 120.0
C28A C27A C26A 121.3(9)
C27A C28A H27A 120.0
C29A C28A C27A 120.0
C29A C28A H27A 120.0
C28A C29A H28A 120.0
C28A C29A C30A 120.0
C30A C29A H28A 120.0
C29A C30A H29A 120.0
C29A C30A C31A 120.0
C31A C30A H29A 120.0
C32A C31A H30A 120.0
C30A C31A C32A 120.0
C30A C31A H30A 120.0

loop_
_geom_bond_atom_site_label_1
_geom_bond_atom_site_label_2
_geom_bond_distance
Cl1 C33 1.69(2)
Cl2 C33 1.772(15)
C33 H33A 0.9900
C33 H33B 0.9900
O1 C1 1.233(7)
O2 C3 1.228(7)
O3 H3 0.8400
O3 C12 1.431(7)
O4 H4 0.8400
O4 C16 1.442(6)
O5 C6 1.449(8)
O5 C19 1.410(9)
O6 C9 1.439(6)
O6 C26 1.411(8)
N1 C1 1.356(6)
N1 C4 1.436(7)
N1 C10 1.468(6)
N2 C2 1.412(7)
N2 C3 1.342(7)
N2 C7 1.500(7)
C1 C2 1.469(8)
C2 C5 1.331(7)
C3 C4 1.458(8)
C4 C8 1.340(7)
C5 H5 0.9500
C5 C6 1.511(8)
C6 C7 1.562(7)
C6 C11 1.526(8)
C7 H7 1.0000
C7 C14 1.486(10)
C8 H8 0.9500
C8 C9 1.489(8)
C9 C10 1.560(7)
C9 C15 1.543(7)
C10 H10 1.0000
C10 C18 1.490(9)
C11 H11C 0.9900
C11 H11D 0.9900
C11 C12 1.498(9)
C12 H12 1.0000
C12 C13 1.507(8)
C13 H13 0.9500
C13 C14 1.327(11)
C14 H14 0.9500
C15 H15C 0.9900
C15 H15D 0.9900
C15 C16 1.509(7)
C16 H16 1.0000
C16 C17 1.489(7)
C17 H17 0.9500
C17 C18 1.328(8)
C18 H18 0.9500
C19 H19C 0.9900
C19 H19D 0.9900
C19 C20 1.471(11)
C20 C21 1.389(14)
C20 C25 1.416(12)
C21 H21 0.9500
C21 C22 1.48(2)
C22 H22 0.9500
C22 C23 1.25(2)
C23 H23 0.9500
C23 C24 1.431(19)
C24 H24 0.9500
C24 C25 1.314(14)
C25 H25 0.9500
C26 H26E 0.9900
C26 H26F 0.9900
C26 C27 1.468(10)
C27 C28 1.335(11)
C27 C32 1.401(11)
C28 H28 0.9500
C28 C29 1.422(17)
C29 H29 0.9500
C29 C30 1.360(19)
C30 H30 0.9500
C30 C31 1.401(18)
C31 H31 0.9500
C31 C32 1.320(14)
C32 H32 0.9500
O1' C1' 1.211(7)
O2' C3' 1.203(6)
O3' H3' 0.8400
O3' C12' 1.429(6)
O4' H4' 0.8400
O4' C16' 1.426(7)
O5' C6' 1.442(6)
O5' C19' 1.413(8)
O6A C9' 1.517(10)
O6A C26A 1.360(16)
O6B C9' 1.363(12)
O6B C26B 1.35(2)
N1' C1' 1.353(7)
N1' C4' 1.404(7)
N1' C10' 1.507(6)
N2' C2' 1.393(7)
N2' C3' 1.356(6)
N2' C7' 1.484(6)
C1' C2' 1.484(7)
C2' C5' 1.336(7)
C3' C4' 1.476(7)
C4' C8' 1.349(8)
C5' H5' 0.9500
C5' C6' 1.508(7)
C6' C7' 1.546(7)
C6' C11' 1.534(7)
C7' H7' 1.0000
C7' C14' 1.484(8)
C8' H8' 0.9500
C8' C9' 1.509(8)
C9' C10' 1.565(7)
C9' C15' 1.521(8)
C10' H10' 1.0000
C10' C18' 1.501(11)
C11' H11A 0.9900
C11' H11B 0.9900
C11' C12' 1.516(8)
C12' H12' 1.0000
C12' C13' 1.502(7)
C13' H13' 0.9500
C13' C14' 1.340(8)
C14' H14' 0.9500
C15' H15A 0.9900
C15' H15B 0.9900
C15' C16' 1.512(10)
C16' H16' 1.0000
C16' C17' 1.508(8)
C17' H17' 0.9500
C17' C18' 1.309(11)
C18' H18' 0.9500
C19' H19A 0.9900
C19' H19B 0.9900
C19' C20' 1.529(10)
C20' C21' 1.319(11)
C20' C25' 1.375(12)
C21' H21' 0.9500
C21' C22' 1.443(11)
C22' H22' 0.9500
C22' C23' 1.344(13)
C23' H23' 0.9500
C23' C24' 1.363(16)
C24' H24' 0.9500
C24' C25' 1.452(16)
C25' H25' 0.9500
C26A H26A 0.9900
C26A H26B 0.9900
C26A C27A 1.451(15)
C26B H26C 0.9900
C26B H26D 0.9900
C26B C27B 1.56(2)
C27B C32B 1.3900
C27B C28B 1.3900
C32B H32B 0.9500
C32B C31B 1.3900
C31B H31B 0.9500
C31B C30B 1.3900
C30B H30B 0.9500
C30B C29B 1.3900
C29B H29B 0.9500
C29B C28B 1.3900
C28B H28B 0.9500
C32A H31A 0.9500
C32A C27A 1.3900
C32A C31A 1.3900
C27A C28A 1.3900
C28A H27A 0.9500
C28A C29A 1.3900
C29A H28A 0.9500
C29A C30A 1.3900
C30A H29A 0.9500
C30A C31A 1.3900
C31A H30A 0.9500

loop_
_smtbx_masks_void_nr
_smtbx_masks_void_average_x
_smtbx_masks_void_average_y
_smtbx_masks_void_average_z
_smtbx_masks_void_volume
_smtbx_masks_void_count_electrons
1 0.000 -0.492 0.000 336.3 54.8
2 0.195 0.102 0.035 130.6 10.0
3 0.305 0.602 0.965 130.6 10.2
4 0.500 -0.586 1.000 336.3 54.8
5 0.695 0.602 0.035 130.6 10.0
6 0.805 0.102 0.965 130.6 10.2
